data_4023907
loop_
_publ_author_name
'Jos\'e L. Garc\'ia Ruano'
'Alberto N\'u\~nez, Jr.'
'M. Rosario Mart\'in'
'Alberto Fraile'

_publ_section_title
;
 Totally Regio- and Stereoselective Behavior of Mono- and
 Diactivated Cyclic Alkenes in the Lu Reaction: Synthesis of
 Enantiopure Functionalized Cyclopentanes
;
_journal_name_full 'Journal of Organic Chemistry'
_journal_page_first 9366
_journal_page_last 9371
_journal_paper_doi 10.1021/jo801896a
_journal_volume 73
_journal_year 2008
_chemical_formula_sum 'C20 H24 O6 S'
_chemical_formula_weight 392.45
_chemical_name_systematic
; 
 ? 
;
_space_group_IT_number 4
_symmetry_cell_setting monoclinic
_symmetry_space_group_name_Hall 'P 2yb'
_symmetry_space_group_name_H-M 'P 1 21 1'
_atom_sites_solution_hydrogens geom
_atom_sites_solution_primary direct
_atom_sites_solution_secondary difmap
_audit_creation_method SHELXL-97
_cell_angle_alpha 90.00
_cell_angle_beta 99.5820(10)
_cell_angle_gamma 90.00
_cell_formula_units_Z 2
_cell_length_a 11.0995(2)
_cell_length_b 7.80750(10)
_cell_length_c 11.6718(2)
_cell_measurement_temperature 100(2)
_cell_volume 997.36(3)
_computing_cell_refinement 'Bruker SMART'
_computing_data_collection 'Bruker SMART'
_computing_data_reduction 'Bruker SAINT'
_computing_molecular_graphics 'Bruker SHELXTL'
_computing_publication_material 'Bruker SHELXTL'
_computing_structure_refinement 'SHELXL-97 (Sheldrick, 1997)'
_computing_structure_solution 'SHELXS-97 (Sheldrick, 1990)'
_diffrn_ambient_temperature 100(2)
_diffrn_measured_fraction_theta_full 0.950
_diffrn_measured_fraction_theta_max 0.950
_diffrn_measurement_device_type 'CCD area detector'
_diffrn_measurement_method 'phi and omega scans'
_diffrn_radiation_monochromator graphite
_diffrn_radiation_source 'fine-focus sealed tube'
_diffrn_radiation_type CuK\a
_diffrn_radiation_wavelength 1.54178
_diffrn_reflns_av_R_equivalents 0.0265
_diffrn_reflns_av_sigmaI/netI 0.0347
_diffrn_reflns_limit_h_max 13
_diffrn_reflns_limit_h_min -13
_diffrn_reflns_limit_k_max 9
_diffrn_reflns_limit_k_min -9
_diffrn_reflns_limit_l_max 13
_diffrn_reflns_limit_l_min -14
_diffrn_reflns_number 5114
_diffrn_reflns_theta_full 69.68
_diffrn_reflns_theta_max 69.68
_diffrn_reflns_theta_min 3.84
_exptl_absorpt_coefficient_mu 1.726
_exptl_absorpt_correction_type multi-scan
_exptl_crystal_colour colorless
_exptl_crystal_density_diffrn 1.307
_exptl_crystal_density_meas 0
_exptl_crystal_density_method 'not measured'
_exptl_crystal_description prism
_exptl_crystal_F_000 416
_exptl_crystal_size_max 0.35
_exptl_crystal_size_mid 0.15
_exptl_crystal_size_min 0.08
_refine_diff_density_max 0.243
_refine_diff_density_min -0.200
_refine_diff_density_rms 0.045
_refine_ls_abs_structure_details 'Flack H D (1983), Acta Cryst. A39, 876-881'
_refine_ls_abs_structure_Flack -0.006(16)
_refine_ls_extinction_method none
_refine_ls_goodness_of_fit_ref 1.033
_refine_ls_hydrogen_treatment mixed
_refine_ls_matrix_type full
_refine_ls_number_parameters 340
_refine_ls_number_reflns 3131
_refine_ls_number_restraints 1
_refine_ls_restrained_S_all 1.033
_refine_ls_R_factor_all 0.0361
_refine_ls_R_factor_gt 0.0343
_refine_ls_shift/su_max 0.000
_refine_ls_shift/su_mean 0.000
_refine_ls_structure_factor_coef Fsqd
_refine_ls_weighting_details 'calc w=1/[\s^2^(Fo^2^)+(0.0651P)^2^+0.0723P] where P=(Fo^2^+2Fc^2^)/3'
_refine_ls_weighting_scheme calc
_refine_ls_wR_factor_gt 0.0868
_refine_ls_wR_factor_ref 0.0886
_reflns_number_gt 3018
_reflns_number_total 3131
_reflns_threshold_expression >2sigma(I)
_cod_data_source_file jo801896a_si_003.cif
_cod_data_source_block datos_m
_cod_depositor_comments
;
The following automatic conversions were performed:
'_symmetry_cell_setting' value 'Monoclinic' changed to 'monoclinic'
according to '/home/saulius/struct/CIF-dictionaries/cif_core.dic'
dictionary named 'cif_core.dic' version 2.4.1 from 2010-06-29.

Automatic conversion script
Id: cif_fix_enum 1527 2010-12-29 10:47:43Z saulius 
;
_cod_original_sg_symbol_H-M 'P 21'
_cod_database_code 4023907

loop_
_symmetry_equiv_pos_as_xyz
'x, y, z'
'-x, y+1/2, -z'

loop_
_atom_site_label
_atom_site_type_symbol
_atom_site_fract_x
_atom_site_fract_y
_atom_site_fract_z
_atom_site_U_iso_or_equiv
_atom_site_adp_type
_atom_site_occupancy
_atom_site_symmetry_multiplicity
_atom_site_calc_flag
_atom_site_refinement_flags
_atom_site_disorder_assembly
_atom_site_disorder_group
S1 S 0.25331(5) 0.47331(6) 0.21714(4) 0.02167(14) Uani 1 1 d . . .
C1 C 0.3116(2) 0.4069(3) 0.36297(19) 0.0220(4) Uani 1 1 d . . .
C2 C 0.2502(2) 0.4562(3) 0.45160(19) 0.0249(5) Uani 1 1 d . . .
C3 C 0.2993(2) 0.4158(3) 0.5657(2) 0.0271(5) Uani 1 1 d . . .
C4 C 0.4084(2) 0.3254(3) 0.5915(2) 0.0262(5) Uani 1 1 d . . .
C5 C 0.4694(2) 0.2774(3) 0.5011(2) 0.0280(5) Uani 1 1 d . . .
C6 C 0.4220(2) 0.3191(3) 0.3867(2) 0.0258(5) Uani 1 1 d . . .
C7 C 0.4617(3) 0.2795(4) 0.7158(2) 0.0366(6) Uani 1 1 d . . .
C8 C 0.1740(2) 0.2745(3) 0.15598(18) 0.0198(4) Uani 1 1 d . . .
C9 C 0.1260(2) 0.3153(3) 0.02494(18) 0.0205(4) Uani 1 1 d . . .
C10 C -0.0078(2) 0.2749(3) 0.01388(19) 0.0211(5) Uani 1 1 d . . .
C11 C -0.0410(2) 0.2308(3) 0.11437(18) 0.0210(4) Uani 1 1 d . . .
C12 C 0.0643(2) 0.2295(3) 0.21455(18) 0.0205(4) Uani 1 1 d . . .
C13 C 0.0955(2) 0.0545(3) 0.27192(19) 0.0223(5) Uani 1 1 d . . .
C14 C 0.2588(2) 0.1220(3) 0.17641(19) 0.0231(5) Uani 1 1 d . . .
C15 C 0.1889(2) 0.2227(3) -0.0650(2) 0.0278(5) Uani 1 1 d . . .
C16 C 0.1343(3) -0.0852(4) 0.4539(2) 0.0402(7) Uani 1 1 d . . .
C17 C 0.1602(5) -0.0425(5) 0.5804(3) 0.0605(10) Uani 1 1 d . . .
C18 C -0.1665(2) 0.1899(3) 0.13183(19) 0.0224(5) Uani 1 1 d . . .
C19 C -0.3768(2) 0.2082(4) 0.0483(2) 0.0319(5) Uani 1 1 d . . .
C20 C -0.4207(2) 0.3687(4) 0.0994(3) 0.0360(6) Uani 1 1 d . . .
O1 O 0.15040(16) 0.5930(2) 0.22459(14) 0.0277(4) Uani 1 1 d . . .
O2 O 0.35621(15) 0.1059(2) 0.14702(15) 0.0282(4) Uani 1 1 d . . .
O3 O 0.20805(15) -0.0020(2) 0.23325(14) 0.0281(4) Uani 1 1 d . . .
O4 O 0.11677(17) 0.0750(2) 0.39061(14) 0.0282(4) Uani 1 1 d . . .
O5 O -0.19073(15) 0.1291(2) 0.22054(15) 0.0291(4) Uani 1 1 d . . .
O6 O -0.24858(15) 0.2270(2) 0.03755(14) 0.0277(4) Uani 1 1 d . . .
H2 H 0.177(3) 0.516(4) 0.432(3) 0.035(8) Uiso 1 1 d . . .
H3 H 0.255(2) 0.454(4) 0.623(2) 0.022(6) Uiso 1 1 d . . .
H5 H 0.547(3) 0.223(5) 0.518(3) 0.036(8) Uiso 1 1 d . . .
H6 H 0.467(2) 0.286(3) 0.323(2) 0.013(6) Uiso 1 1 d . . .
H7A H 0.536(5) 0.326(6) 0.744(4) 0.070(13) Uiso 1 1 d . . .
H7B H 0.407(5) 0.305(9) 0.762(5) 0.10(2) Uiso 1 1 d . . .
H7C H 0.467(4) 0.165(7) 0.726(4) 0.069(13) Uiso 1 1 d . . .
H9 H 0.138(2) 0.441(4) 0.015(2) 0.022(6) Uiso 1 1 d . . .
H10 H -0.059(3) 0.279(4) -0.053(3) 0.029(7) Uiso 1 1 d . . .
H12 H 0.054(2) 0.312(4) 0.269(2) 0.016(6) Uiso 1 1 d . . .
H13 H 0.035(2) -0.034(4) 0.248(2) 0.014(5) Uiso 1 1 d . . .
H15A H 0.276(2) 0.254(3) -0.058(2) 0.008(5) Uiso 1 1 d . . .
H15B H 0.157(3) 0.254(4) -0.147(3) 0.034(8) Uiso 1 1 d . . .
H15C H 0.180(2) 0.108(4) -0.060(2) 0.021(6) Uiso 1 1 d . . .
H16A H 0.199(3) -0.151(5) 0.431(3) 0.040(9) Uiso 1 1 d . . .
H16B H 0.061(3) -0.149(4) 0.430(3) 0.030(8) Uiso 1 1 d . . .
H17A H 0.097(5) 0.037(7) 0.615(4) 0.078(15) Uiso 1 1 d . . .
H17B H 0.170(4) -0.156(6) 0.630(4) 0.068(13) Uiso 1 1 d . . .
H17C H 0.235(5) 0.022(8) 0.593(5) 0.097(18) Uiso 1 1 d . . .
H19A H -0.419(3) 0.183(4) -0.028(3) 0.034(8) Uiso 1 1 d . . .
H19B H -0.382(3) 0.115(5) 0.095(3) 0.032(7) Uiso 1 1 d . . .
H20A H -0.380(4) 0.383(5) 0.178(4) 0.055(11) Uiso 1 1 d . . .
H20B H -0.405(3) 0.483(5) 0.058(3) 0.036(7) Uiso 1 1 d . . .
H20C H -0.507(4) 0.357(5) 0.101(3) 0.050(10) Uiso 1 1 d . . .

loop_
_atom_site_aniso_label
_atom_site_aniso_U_11
_atom_site_aniso_U_22
_atom_site_aniso_U_33
_atom_site_aniso_U_23
_atom_site_aniso_U_13
_atom_site_aniso_U_12
S1 0.0243(2) 0.0179(2) 0.0222(2) 0.00160(19) 0.00224(18) -0.0036(2)
C1 0.0240(10) 0.0191(9) 0.0232(10) 0.0006(8) 0.0050(9) -0.0067(9)
C2 0.0263(10) 0.0189(11) 0.0291(10) -0.0022(9) 0.0034(9) -0.0015(10)
C3 0.0334(12) 0.0245(11) 0.0246(10) -0.0039(9) 0.0085(10) -0.0025(10)
C4 0.0346(12) 0.0198(11) 0.0236(10) -0.0001(8) 0.0033(10) -0.0051(10)
C5 0.0262(11) 0.0284(12) 0.0278(11) 0.0001(9) 0.0004(10) 0.0011(10)
C6 0.0254(11) 0.0264(12) 0.0248(11) -0.0011(9) 0.0018(10) -0.0005(10)
C7 0.0485(16) 0.0341(15) 0.0246(12) 0.0019(10) -0.0013(12) -0.0012(13)
C8 0.0226(10) 0.0154(10) 0.0213(9) 0.0006(7) 0.0031(8) -0.0029(9)
C9 0.0246(10) 0.0173(10) 0.0204(9) 0.0015(8) 0.0060(9) -0.0014(9)
C10 0.0248(10) 0.0179(11) 0.0212(10) -0.0003(8) 0.0053(9) 0.0025(9)
C11 0.0235(10) 0.0162(9) 0.0240(10) -0.0018(8) 0.0062(9) 0.0014(9)
C12 0.0235(10) 0.0179(9) 0.0210(9) -0.0008(9) 0.0063(9) -0.0003(9)
C13 0.0242(10) 0.0180(10) 0.0254(11) 0.0018(8) 0.0058(9) -0.0032(10)
C14 0.0246(11) 0.0207(10) 0.0233(10) -0.0010(8) 0.0018(9) 0.0000(10)
C15 0.0319(13) 0.0307(13) 0.0228(11) 0.0012(10) 0.0101(10) 0.0014(12)
C16 0.0574(18) 0.0280(13) 0.0342(13) 0.0153(10) 0.0049(14) -0.0031(14)
C17 0.090(3) 0.053(2) 0.0331(14) 0.0193(15) -0.0062(16) -0.015(2)
C18 0.0255(11) 0.0192(10) 0.0240(10) -0.0057(8) 0.0082(9) 0.0001(9)
C19 0.0229(11) 0.0369(14) 0.0358(13) -0.0035(11) 0.0044(10) -0.0036(11)
C20 0.0246(11) 0.0359(14) 0.0503(16) 0.0048(12) 0.0144(12) -0.0005(11)
O1 0.0340(8) 0.0186(7) 0.0293(8) -0.0003(6) 0.0018(7) 0.0018(7)
O2 0.0251(8) 0.0279(8) 0.0315(8) -0.0007(7) 0.0051(7) 0.0029(7)
O3 0.0305(8) 0.0198(8) 0.0349(8) 0.0063(7) 0.0081(7) 0.0040(7)
O4 0.0387(9) 0.0226(8) 0.0228(8) 0.0058(6) 0.0035(7) -0.0030(7)
O5 0.0292(8) 0.0304(8) 0.0299(8) 0.0019(7) 0.0115(7) -0.0052(8)
O6 0.0213(8) 0.0371(9) 0.0249(7) -0.0024(7) 0.0049(7) 0.0000(7)

loop_
_atom_type_symbol
_atom_type_description
_atom_type_scat_dispersion_real
_atom_type_scat_dispersion_imag
_atom_type_scat_source
C C 0.0181 0.0091 'International Tables Vol C Tables 4.2.6.8 and 6.1.1.4'
H H 0.0000 0.0000 'International Tables Vol C Tables 4.2.6.8 and 6.1.1.4'
O O 0.0492 0.0322 'International Tables Vol C Tables 4.2.6.8 and 6.1.1.4'
S S 0.3331 0.5567 'International Tables Vol C Tables 4.2.6.8 and 6.1.1.4'

loop_
_geom_angle_atom_site_label_1
_geom_angle_atom_site_label_2
_geom_angle_atom_site_label_3
_geom_angle
_geom_angle_site_symmetry_1
_geom_angle_site_symmetry_3
_geom_angle_publ_flag
O1 S1 C1 106.55(10) . . ?
O1 S1 C8 103.10(10) . . ?
C1 S1 C8 101.26(10) . . ?
C2 C1 C6 121.0(2) . . ?
C2 C1 S1 118.95(18) . . ?
C6 C1 S1 119.87(17) . . ?
C1 C2 C3 119.4(2) . . ?
C1 C2 H2 118.5(19) . . ?
C3 C2 H2 122.2(19) . . ?
C2 C3 C4 120.7(2) . . ?
C2 C3 H3 116.3(17) . . ?
C4 C3 H3 122.9(16) . . ?
C3 C4 C5 119.2(2) . . ?
C3 C4 C7 120.9(2) . . ?
C5 C4 C7 119.9(2) . . ?
C6 C5 C4 120.6(2) . . ?
C6 C5 H5 119.2(19) . . ?
C4 C5 H5 120.0(19) . . ?
C5 C6 C1 119.1(2) . . ?
C5 C6 H6 119.9(14) . . ?
C1 C6 H6 120.9(14) . . ?
C4 C7 H7A 116(3) . . ?
C4 C7 H7B 109(4) . . ?
H7A C7 H7B 111(5) . . ?
C4 C7 H7C 111(3) . . ?
H7A C7 H7C 109(4) . . ?
H7B C7 H7C 100(5) . . ?
C14 C8 C12 105.61(18) . . ?
C14 C8 C9 114.58(18) . . ?
C12 C8 C9 108.41(17) . . ?
C14 C8 S1 110.65(15) . . ?
C12 C8 S1 112.27(15) . . ?
C9 C8 S1 105.44(13) . . ?
C10 C9 C15 113.46(19) . . ?
C10 C9 C8 102.24(17) . . ?
C15 C9 C8 116.88(19) . . ?
C10 C9 H9 110.3(15) . . ?
C15 C9 H9 107.2(15) . . ?
C8 C9 H9 106.5(15) . . ?
C11 C10 C9 113.1(2) . . ?
C11 C10 H10 124(2) . . ?
C9 C10 H10 122.8(19) . . ?
C10 C11 C18 125.7(2) . . ?
C10 C11 C12 113.1(2) . . ?
C18 C11 C12 121.25(19) . . ?
C11 C12 C8 102.89(17) . . ?
C11 C12 C13 115.65(18) . . ?
C8 C12 C13 105.09(18) . . ?
C11 C12 H12 110.8(16) . . ?
C8 C12 H12 110.3(17) . . ?
C13 C12 H12 111.5(16) . . ?
O4 C13 O3 109.48(18) . . ?
O4 C13 C12 108.89(18) . . ?
O3 C13 C12 105.98(17) . . ?
O4 C13 H13 111.4(14) . . ?
O3 C13 H13 106.3(15) . . ?
C12 C13 H13 114.5(15) . . ?
O2 C14 O3 122.6(2) . . ?
O2 C14 C8 127.4(2) . . ?
O3 C14 C8 110.03(18) . . ?
C9 C15 H15A 112.3(14) . . ?
C9 C15 H15B 114(2) . . ?
H15A C15 H15B 102(2) . . ?
C9 C15 H15C 110.8(17) . . ?
H15A C15 H15C 111(2) . . ?
H15B C15 H15C 106(3) . . ?
O4 C16 C17 107.4(3) . . ?
O4 C16 H16A 111(2) . . ?
C17 C16 H16A 112(2) . . ?
O4 C16 H16B 105.5(18) . . ?
C17 C16 H16B 114.8(19) . . ?
H16A C16 H16B 106(3) . . ?
C16 C17 H17A 118(3) . . ?
C16 C17 H17B 110(2) . . ?
H17A C17 H17B 107(4) . . ?
C16 C17 H17C 106(3) . . ?
H17A C17 H17C 104(4) . . ?
H17B C17 H17C 111(4) . . ?
O5 C18 O6 124.8(2) . . ?
O5 C18 C11 123.6(2) . . ?
O6 C18 C11 111.65(19) . . ?
O6 C19 C20 109.7(2) . . ?
O6 C19 H19A 106.2(19) . . ?
C20 C19 H19A 113.2(19) . . ?
O6 C19 H19B 107(2) . . ?
C20 C19 H19B 112(2) . . ?
H19A C19 H19B 109(3) . . ?
C19 C20 H20A 110(2) . . ?
C19 C20 H20B 115.8(17) . . ?
H20A C20 H20B 105(3) . . ?
C19 C20 H20C 109(2) . . ?
H20A C20 H20C 107(3) . . ?
H20B C20 H20C 109(3) . . ?
C14 O3 C13 112.52(17) . . ?
C13 O4 C16 113.50(19) . . ?
C18 O6 C19 116.65(19) . . ?

loop_
_geom_bond_atom_site_label_1
_geom_bond_atom_site_label_2
_geom_bond_distance
_geom_bond_site_symmetry_2
_geom_bond_publ_flag
S1 O1 1.4897(18) . ?
S1 C1 1.794(2) . ?
S1 C8 1.867(2) . ?
C1 C2 1.385(3) . ?
C1 C6 1.391(3) . ?
C2 C3 1.389(3) . ?
C2 H2 0.93(4) . ?
C3 C4 1.391(4) . ?
C3 H3 0.94(3) . ?
C4 C5 1.396(4) . ?
C4 C7 1.517(3) . ?
C5 C6 1.390(3) . ?
C5 H5 0.95(3) . ?
C6 H6 1.00(3) . ?
C7 H7A 0.91(5) . ?
C7 H7B 0.89(6) . ?
C7 H7C 0.90(5) . ?
C8 C14 1.512(3) . ?
C8 C12 1.533(3) . ?
C8 C9 1.566(3) . ?
C9 C10 1.502(3) . ?
C9 C15 1.536(3) . ?
C9 H9 1.00(3) . ?
C10 C11 1.332(3) . ?
C10 H10 0.89(3) . ?
C11 C18 1.475(3) . ?
C11 C12 1.510(3) . ?
C12 C13 1.536(3) . ?
C12 H12 0.93(3) . ?
C13 O4 1.375(3) . ?
C13 O3 1.465(3) . ?
C13 H13 0.97(3) . ?
C14 O2 1.194(3) . ?
C14 O3 1.349(3) . ?
C15 H15A 0.98(2) . ?
C15 H15B 0.99(3) . ?
C15 H15C 0.91(3) . ?
C16 O4 1.449(3) . ?
C16 C17 1.495(4) . ?
C16 H16A 0.96(4) . ?
C16 H16B 0.95(3) . ?
C17 H17A 1.06(5) . ?
C17 H17B 1.06(5) . ?
C17 H17C 0.96(6) . ?
C18 O5 1.209(3) . ?
C18 O6 1.339(3) . ?
C19 O6 1.457(3) . ?
C19 C20 1.503(4) . ?
C19 H19A 0.96(3) . ?
C19 H19B 0.91(4) . ?
C20 H20A 0.95(4) . ?
C20 H20B 1.04(4) . ?
C20 H20C 0.97(4) . ?

loop_
_geom_torsion_atom_site_label_1
_geom_torsion_atom_site_label_2
_geom_torsion_atom_site_label_3
_geom_torsion_atom_site_label_4
_geom_torsion
_geom_torsion_site_symmetry_1
_geom_torsion_site_symmetry_2
_geom_torsion_site_symmetry_3
_geom_torsion_site_symmetry_4
_geom_torsion_publ_flag
O1 S1 C1 C2 6.6(2) . . . . ?
C8 S1 C1 C2 -100.92(19) . . . . ?
O1 S1 C1 C6 -168.42(18) . . . . ?
C8 S1 C1 C6 84.1(2) . . . . ?
C6 C1 C2 C3 -0.6(3) . . . . ?
S1 C1 C2 C3 -175.47(18) . . . . ?
C1 C2 C3 C4 -0.6(4) . . . . ?
C2 C3 C4 C5 0.9(4) . . . . ?
C2 C3 C4 C7 -179.4(2) . . . . ?
C3 C4 C5 C6 0.0(4) . . . . ?
C7 C4 C5 C6 -179.7(2) . . . . ?
C4 C5 C6 C1 -1.1(4) . . . . ?
C2 C1 C6 C5 1.4(4) . . . . ?
S1 C1 C6 C5 176.26(19) . . . . ?
O1 S1 C8 C14 -162.33(15) . . . . ?
C1 S1 C8 C14 -52.17(17) . . . . ?
O1 S1 C8 C12 -44.61(16) . . . . ?
C1 S1 C8 C12 65.54(17) . . . . ?
O1 S1 C8 C9 73.24(16) . . . . ?
C1 S1 C8 C9 -176.60(15) . . . . ?
C14 C8 C9 C10 112.5(2) . . . . ?
C12 C8 C9 C10 -5.1(2) . . . . ?
S1 C8 C9 C10 -125.53(15) . . . . ?
C14 C8 C9 C15 -12.0(3) . . . . ?
C12 C8 C9 C15 -129.6(2) . . . . ?
S1 C8 C9 C15 109.95(19) . . . . ?
C15 C9 C10 C11 130.5(2) . . . . ?
C8 C9 C10 C11 3.7(2) . . . . ?
C9 C10 C11 C18 177.8(2) . . . . ?
C9 C10 C11 C12 -0.9(3) . . . . ?
C10 C11 C12 C8 -2.5(2) . . . . ?
C18 C11 C12 C8 178.80(18) . . . . ?
C10 C11 C12 C13 -116.4(2) . . . . ?
C18 C11 C12 C13 64.8(3) . . . . ?
C14 C8 C12 C11 -118.57(18) . . . . ?
C9 C8 C12 C11 4.7(2) . . . . ?
S1 C8 C12 C11 120.75(16) . . . . ?
C14 C8 C12 C13 2.9(2) . . . . ?
C9 C8 C12 C13 126.12(17) . . . . ?
S1 C8 C12 C13 -117.80(16) . . . . ?
C11 C12 C13 O4 -136.6(2) . . . . ?
C8 C12 C13 O4 110.7(2) . . . . ?
C11 C12 C13 O3 105.7(2) . . . . ?
C8 C12 C13 O3 -7.0(2) . . . . ?
C12 C8 C14 O2 -178.4(2) . . . . ?
C9 C8 C14 O2 62.4(3) . . . . ?
S1 C8 C14 O2 -56.6(3) . . . . ?
C12 C8 C14 O3 2.7(2) . . . . ?
C9 C8 C14 O3 -116.5(2) . . . . ?
S1 C8 C14 O3 124.42(16) . . . . ?
C10 C11 C18 O5 170.1(2) . . . . ?
C12 C11 C18 O5 -11.4(3) . . . . ?
C10 C11 C18 O6 -9.4(3) . . . . ?
C12 C11 C18 O6 169.14(19) . . . . ?
O2 C14 O3 C13 173.3(2) . . . . ?
C8 C14 O3 C13 -7.7(2) . . . . ?
O4 C13 O3 C14 -108.0(2) . . . . ?
C12 C13 O3 C14 9.3(2) . . . . ?
O3 C13 O4 C16 -70.8(3) . . . . ?
C12 C13 O4 C16 173.8(2) . . . . ?
C17 C16 O4 C13 178.2(3) . . . . ?
O5 C18 O6 C19 6.5(3) . . . . ?
C11 C18 O6 C19 -174.0(2) . . . . ?
C20 C19 O6 C18 84.9(3) . . . . ?
